data_4333736
loop_
_publ_author_name
'Leslie D. Field'
'Hsiu L. Li'
'Scott J. Dalgarno'
'Ruaraidh D. McIntosh'

_publ_section_title
;
 Base-Induced Dehydrogenation of Ruthenium Hydrazine Complexes
;
_journal_name_full 'Inorganic Chemistry'
_journal_page_first 1570
_journal_page_last 1583
_journal_paper_doi 10.1021/ic302449n
_journal_volume 52
_journal_year 2013
_chemical_formula_sum 'C24 H58 Cl2 N2 P4 Ru'
_chemical_formula_weight 670.57
_chemical_name_common LHL20106
_chemical_name_systematic
;
 ?
;
_space_group_IT_number 61
_symmetry_cell_setting orthorhombic
_symmetry_space_group_name_Hall '-P 2ac 2ab'
_symmetry_space_group_name_H-M 'P b c a'
_atom_sites_solution_hydrogens geom
_atom_sites_solution_primary direct
_atom_sites_solution_secondary difmap
_audit_creation_method SHELXL-97
_cell_angle_alpha 90.00
_cell_angle_beta 90.00
_cell_angle_gamma 90.00
_cell_formula_units_Z 8
_cell_length_a 13.693(11)
_cell_length_b 18.134(15)
_cell_length_c 26.76(2)
_cell_measurement_reflns_used 9932
_cell_measurement_temperature 100(2)
_cell_measurement_theta_max 31.91
_cell_measurement_theta_min 2.38
_cell_volume 6645(9)
_computing_cell_refinement 'SAINT (Bruker, 1998)'
_computing_data_collection 'Apex II'
_computing_data_reduction 'SAINT (Bruker, 1998)'
_computing_molecular_graphics 'XSeed (Barbour, 2001)'
_computing_publication_material 'local program'
_computing_structure_refinement 'SHELXL-97 (Sheldrick, 1997)'
_computing_structure_solution 'SHELXS-97 (Sheldrick, 1990)'
_diffrn_ambient_temperature 100(2)
_diffrn_measured_fraction_theta_full 0.996
_diffrn_measured_fraction_theta_max 0.996
_diffrn_measurement_device_type 'Bruker Nonius X8 Apex II CCD Diffractometer'
_diffrn_measurement_method "'\f and \w scans'"
_diffrn_radiation_monochromator graphite
_diffrn_radiation_source 'fine-focus sealed tube'
_diffrn_radiation_type MoK\a
_diffrn_radiation_wavelength 0.71073
_diffrn_reflns_av_R_equivalents 0.0444
_diffrn_reflns_av_sigmaI/netI 0.0256
_diffrn_reflns_limit_h_max 18
_diffrn_reflns_limit_h_min -19
_diffrn_reflns_limit_k_max 25
_diffrn_reflns_limit_k_min -25
_diffrn_reflns_limit_l_max 38
_diffrn_reflns_limit_l_min -38
_diffrn_reflns_number 79190
_diffrn_reflns_theta_full 30.47
_diffrn_reflns_theta_max 30.47
_diffrn_reflns_theta_min 2.80
_exptl_absorpt_coefficient_mu 0.841
_exptl_absorpt_correction_T_max 0.7985
_exptl_absorpt_correction_T_min 0.7295
_exptl_absorpt_correction_type multi-scan
_exptl_absorpt_process_details Bruker-SADABS
_exptl_crystal_colour Colourless
_exptl_crystal_density_diffrn 1.341
_exptl_crystal_description Block
_exptl_crystal_F_000 2832
_exptl_crystal_size_max 0.40
_exptl_crystal_size_mid 0.30
_exptl_crystal_size_min 0.28
_refine_diff_density_max 0.719
_refine_diff_density_min -0.659
_refine_diff_density_rms 0.073
_refine_ls_extinction_method none
_refine_ls_goodness_of_fit_ref 1.047
_refine_ls_hydrogen_treatment constr
_refine_ls_matrix_type full
_refine_ls_number_parameters 322
_refine_ls_number_reflns 10066
_refine_ls_number_restraints 4
_refine_ls_restrained_S_all 1.047
_refine_ls_R_factor_all 0.0359
_refine_ls_R_factor_gt 0.0258
_refine_ls_shift/su_max 0.001
_refine_ls_shift/su_mean 0.000
_refine_ls_structure_factor_coef Fsqd
_refine_ls_weighting_details 'calc w=1/[\s^2^(Fo^2^)+(0.0215P)^2^+4.8859P] where P=(Fo^2^+2Fc^2^)/3'
_refine_ls_weighting_scheme calc
_refine_ls_wR_factor_gt 0.0563
_refine_ls_wR_factor_ref 0.0608
_reflns_number_gt 8435
_reflns_number_total 10066
_reflns_threshold_expression >2sigma(I)
_cod_data_source_file ic302449n_si_001_1.cif
_cod_data_source_block LHL20106
_cod_original_cell_volume 6643(9)
_cod_database_code 4333736

loop_
_symmetry_equiv_pos_as_xyz
'x, y, z'
'-x+1/2, -y, z+1/2'
'x+1/2, -y+1/2, -z'
'-x, y+1/2, -z+1/2'
'-x, -y, -z'
'x-1/2, y, -z-1/2'
'-x-1/2, y-1/2, z'
'x, -y-1/2, z-1/2'

loop_
_atom_site_label
_atom_site_type_symbol
_atom_site_fract_x
_atom_site_fract_y
_atom_site_fract_z
_atom_site_U_iso_or_equiv
_atom_site_adp_type
_atom_site_occupancy
_atom_site_symmetry_multiplicity
_atom_site_calc_flag
_atom_site_refinement_flags
Ru1 Ru 0.947944(8) 0.018550(6) 0.150399(4) 0.01095(3) Uani 1 1 d .
Cl1 Cl 1.10216(3) 0.04897(2) 0.196215(14) 0.01809(7) Uani 1 1 d .
P1 P 0.90078(3) -0.07118(2) 0.205307(14) 0.01181(7) Uani 1 1 d .
N1 N 1.02858(11) 0.05807(7) 0.08809(5) 0.0174(3) Uani 1 1 d D
C1 C 1.07425(12) -0.15080(9) 0.18847(7) 0.0211(3) Uani 1 1 d .
H1A H 1.1074 -0.1985 0.1915 0.032 Uiso 1 1 calc R
H1B H 1.0988 -0.1171 0.2142 0.032 Uiso 1 1 calc R
H1C H 1.0870 -0.1299 0.1553 0.032 Uiso 1 1 calc R
Cl2 Cl 1.07077(3) -0.12467(2) 0.008892(15) 0.02095(8) Uani 1 1 d .
P2 P 0.85081(3) 0.11236(2) 0.179190(14) 0.01372(7) Uani 1 1 d .
N2 N 1.05427(10) -0.01786(7) 0.09766(5) 0.0170(3) Uani 1 1 d D
C2 C 0.96396(11) -0.16162(8) 0.19531(6) 0.0153(3) Uani 1 1 d .
H2 H 0.9541 -0.1919 0.2261 0.018 Uiso 1 1 calc R
P3 P 0.74547(4) -0.12051(3) -0.043373(16) 0.02552(10) Uani 1 1 d .
C3 C 0.92436(14) -0.20606(9) 0.15095(7) 0.0233(3) Uani 1 1 d .
H3A H 0.9299 -0.1767 0.1203 0.035 Uiso 1 1 calc R
H3B H 0.8556 -0.2183 0.1569 0.035 Uiso 1 1 calc R
H3C H 0.9622 -0.2516 0.1473 0.035 Uiso 1 1 calc R
P4 P 0.81457(3) -0.01459(2) 0.107039(14) 0.01249(7) Uani 1 1 d .
C4 C 1.00966(12) -0.06486(9) 0.29583(6) 0.0203(3) Uani 1 1 d .
H4A H 1.0090 -0.0511 0.3313 0.030 Uiso 1 1 calc R
H4B H 1.0516 -0.0307 0.2773 0.030 Uiso 1 1 calc R
H4C H 1.0349 -0.1152 0.2923 0.030 Uiso 1 1 calc R
C5 C 0.90533(11) -0.06117(8) 0.27492(5) 0.0147(3) Uani 1 1 d .
H5 H 0.8805 -0.0106 0.2826 0.018 Uiso 1 1 calc R
C6 C 0.83867(12) -0.11519(9) 0.30320(6) 0.0199(3) Uani 1 1 d .
H6A H 0.8530 -0.1657 0.2925 0.030 Uiso 1 1 calc R
H6B H 0.7702 -0.1037 0.2959 0.030 Uiso 1 1 calc R
H6C H 0.8503 -0.1106 0.3392 0.030 Uiso 1 1 calc R
C7 C 0.76989(11) -0.09165(8) 0.19552(6) 0.0148(3) Uani 1 1 d .
H7A H 0.7552 -0.1418 0.2081 0.018 Uiso 1 1 calc R
H7B H 0.7298 -0.0560 0.2146 0.018 Uiso 1 1 calc R
C8 C 0.74321(11) -0.08692(8) 0.13986(6) 0.0157(3) Uani 1 1 d .
H8A H 0.6727 -0.0760 0.1366 0.019 Uiso 1 1 calc R
H8B H 0.7557 -0.1352 0.1238 0.019 Uiso 1 1 calc R
C9 C 0.91673(13) 0.13683(9) 0.27769(6) 0.0220(3) Uani 1 1 d .
H9A H 0.9433 0.1863 0.2721 0.033 Uiso 1 1 calc R
H9B H 0.9651 0.0999 0.2676 0.033 Uiso 1 1 calc R
H9C H 0.9014 0.1305 0.3132 0.033 Uiso 1 1 calc R
C10 C 0.82341(12) 0.12696(8) 0.24660(6) 0.0168(3) Uani 1 1 d .
H10 H 0.7926 0.0802 0.2586 0.020 Uiso 1 1 calc R
C11 C 0.74957(13) 0.18867(9) 0.25794(6) 0.0222(3) Uani 1 1 d .
H11A H 0.7332 0.1880 0.2936 0.033 Uiso 1 1 calc R
H11B H 0.6902 0.1808 0.2382 0.033 Uiso 1 1 calc R
H11C H 0.7783 0.2365 0.2492 0.033 Uiso 1 1 calc R
C12 C 0.99856(15) 0.21975(9) 0.16488(7) 0.0276(4) Uani 1 1 d .
H12A H 1.0356 0.1860 0.1434 0.041 Uiso 1 1 calc R
H12B H 1.0160 0.2110 0.1999 0.041 Uiso 1 1 calc R
H12C H 1.0142 0.2708 0.1559 0.041 Uiso 1 1 calc R
C13 C 0.88901(13) 0.20633(8) 0.15768(6) 0.0193(3) Uani 1 1 d .
H13 H 0.8537 0.2430 0.1789 0.023 Uiso 1 1 calc R
C14 C 0.86143(15) 0.22235(9) 0.10312(6) 0.0255(4) Uani 1 1 d .
H14A H 0.8855 0.2713 0.0937 0.038 Uiso 1 1 calc R
H14B H 0.7902 0.2209 0.0995 0.038 Uiso 1 1 calc R
H14C H 0.8909 0.1850 0.0813 0.038 Uiso 1 1 calc R
C15 C 0.72550(12) 0.10199(9) 0.15336(6) 0.0197(3) Uani 1 1 d .
H15A H 0.6850 0.0730 0.1769 0.024 Uiso 1 1 calc R
H15B H 0.6952 0.1512 0.1495 0.024 Uiso 1 1 calc R
C16 C 0.72859(12) 0.06295(9) 0.10229(6) 0.0198(3) Uani 1 1 d .
H16A H 0.7504 0.0978 0.0761 0.024 Uiso 1 1 calc R
H16B H 0.6628 0.0447 0.0933 0.024 Uiso 1 1 calc R
C17 C 0.53579(17) -0.13650(17) -0.03870(10) 0.0537(7) Uani 1 1 d .
H17A H 0.5318 -0.1074 -0.0079 0.081 Uiso 1 1 calc R
H17B H 0.5459 -0.1885 -0.0303 0.081 Uiso 1 1 calc R
H17C H 0.4749 -0.1312 -0.0576 0.081 Uiso 1 1 calc R
C18 C 0.62153(18) -0.10887(15) -0.07051(8) 0.0474(6) Uani 1 1 d .
H18 H 0.6205 -0.1387 -0.1020 0.057 Uiso 1 1 calc R
C19 C 0.6075(3) -0.0290(2) -0.08624(14) 0.0892(13) Uani 1 1 d .
H19A H 0.5461 -0.0242 -0.1048 0.134 Uiso 1 1 calc R
H19B H 0.6620 -0.0137 -0.1076 0.134 Uiso 1 1 calc R
H19C H 0.6053 0.0025 -0.0565 0.134 Uiso 1 1 calc R
C20 C 0.83521(17) -0.24187(11) 0.00169(10) 0.0427(5) Uani 1 1 d .
H20A H 0.8358 -0.2953 0.0073 0.064 Uiso 1 1 calc R
H20B H 0.8311 -0.2163 0.0339 0.064 Uiso 1 1 calc R
H20C H 0.8953 -0.2272 -0.0155 0.064 Uiso 1 1 calc R
C21 C 0.74718(15) -0.22139(10) -0.03031(7) 0.0295(4) Uani 1 1 d .
H21 H 0.6864 -0.2347 -0.0117 0.035 Uiso 1 1 calc R
C22 C 0.7489(2) -0.26434(15) -0.07976(9) 0.0603(8) Uani 1 1 d .
H22A H 0.8085 -0.2521 -0.0983 0.090 Uiso 1 1 calc R
H22B H 0.6917 -0.2510 -0.0998 0.090 Uiso 1 1 calc R
H22C H 0.7478 -0.3174 -0.0728 0.090 Uiso 1 1 calc R
C23 C 0.72823(12) -0.07986(9) 0.02018(6) 0.0190(3) Uani 1 1 d .
H23A H 0.6807 -0.0388 0.0180 0.023 Uiso 1 1 calc R
H23B H 0.7004 -0.1179 0.0426 0.023 Uiso 1 1 calc R
C24 C 0.82418(12) -0.05073(9) 0.04296(6) 0.0167(3) Uani 1 1 d .
H24A H 0.8496 -0.0111 0.0211 0.020 Uiso 1 1 calc R
H24B H 0.8727 -0.0912 0.0428 0.020 Uiso 1 1 calc R
H1N H 1.0805(12) 0.0834(10) 0.0908(7) 0.020 Uiso 1 1 d D
H4N H 1.0520(14) -0.0458(10) 0.0710(6) 0.020 Uiso 1 1 d D
H2N H 1.0013(14) 0.0656(10) 0.0592(6) 0.020 Uiso 1 1 d D
H3N H 1.1125(12) -0.0191(11) 0.1096(7) 0.020 Uiso 1 1 d D

loop_
_atom_site_aniso_label
_atom_site_aniso_U_11
_atom_site_aniso_U_22
_atom_site_aniso_U_33
_atom_site_aniso_U_23
_atom_site_aniso_U_13
_atom_site_aniso_U_12
Ru1 0.00990(5) 0.00960(5) 0.01336(5) -0.00106(4) 0.00097(4) -0.00118(4)
Cl1 0.01404(17) 0.01997(17) 0.02028(17) -0.00293(13) -0.00106(14) -0.00522(14)
P1 0.00987(17) 0.01086(16) 0.01470(16) 0.00023(13) -0.00052(14) -0.00046(13)
N1 0.0185(7) 0.0158(6) 0.0180(6) 0.0007(5) 0.0025(5) -0.0028(5)
C1 0.0149(7) 0.0188(7) 0.0295(8) -0.0017(6) 0.0016(6) 0.0037(6)
Cl2 0.0262(2) 0.01743(17) 0.01921(17) -0.00325(13) 0.00078(15) 0.00463(15)
P2 0.01492(18) 0.01026(16) 0.01596(17) -0.00102(13) 0.00171(15) 0.00016(14)
N2 0.0144(6) 0.0165(6) 0.0202(6) -0.0026(5) 0.0037(5) 0.0000(5)
C2 0.0138(7) 0.0121(6) 0.0199(7) 0.0008(5) -0.0008(6) 0.0009(5)
P3 0.0274(2) 0.0365(2) 0.01266(18) 0.00044(17) -0.00031(17) -0.0153(2)
C3 0.0257(9) 0.0156(7) 0.0285(8) -0.0047(6) -0.0047(7) 0.0018(6)
P4 0.01172(17) 0.01104(16) 0.01472(17) -0.00018(13) -0.00088(14) -0.00014(13)
C4 0.0163(8) 0.0259(8) 0.0185(7) 0.0000(6) -0.0041(6) -0.0027(6)
C5 0.0141(7) 0.0142(6) 0.0158(7) 0.0004(5) -0.0010(6) 0.0001(5)
C6 0.0190(8) 0.0248(8) 0.0160(7) 0.0036(6) -0.0003(6) -0.0042(6)
C7 0.0103(7) 0.0168(7) 0.0174(7) 0.0017(5) 0.0002(6) -0.0020(5)
C8 0.0108(7) 0.0175(7) 0.0187(7) 0.0010(5) -0.0013(6) -0.0023(6)
C9 0.0268(9) 0.0212(8) 0.0180(7) -0.0035(6) 0.0008(7) -0.0002(7)
C10 0.0201(8) 0.0124(6) 0.0179(7) -0.0004(5) 0.0049(6) -0.0005(6)
C11 0.0259(9) 0.0164(7) 0.0242(8) -0.0013(6) 0.0091(7) 0.0031(6)
C12 0.0330(10) 0.0181(8) 0.0318(9) 0.0000(7) 0.0035(8) -0.0105(7)
C13 0.0280(9) 0.0107(6) 0.0193(7) -0.0009(5) 0.0052(7) 0.0003(6)
C14 0.0376(11) 0.0166(7) 0.0222(8) 0.0022(6) 0.0044(7) 0.0038(7)
C15 0.0167(8) 0.0155(7) 0.0270(8) -0.0032(6) -0.0002(6) 0.0048(6)
C16 0.0190(8) 0.0155(7) 0.0250(8) -0.0016(6) -0.0063(6) 0.0042(6)
C17 0.0270(12) 0.0768(18) 0.0573(15) 0.0136(14) -0.0184(11) -0.0097(12)
C18 0.0456(14) 0.0682(16) 0.0284(10) 0.0142(10) -0.0222(10) -0.0178(12)
C19 0.074(2) 0.098(3) 0.096(3) 0.064(2) -0.045(2) -0.0111(19)
C20 0.0323(11) 0.0247(9) 0.0712(16) -0.0064(10) 0.0030(11) -0.0032(8)
C21 0.0305(10) 0.0304(9) 0.0275(9) -0.0099(7) 0.0088(8) -0.0159(8)
C22 0.076(2) 0.0574(15) 0.0471(14) -0.0332(12) 0.0302(14) -0.0382(14)
C23 0.0170(8) 0.0227(8) 0.0174(7) -0.0003(6) -0.0018(6) -0.0022(6)
C24 0.0163(7) 0.0183(7) 0.0154(7) -0.0020(5) -0.0002(6) -0.0029(6)

loop_
_atom_type_symbol
_atom_type_description
_atom_type_scat_dispersion_real
_atom_type_scat_dispersion_imag
_atom_type_scat_source
C C 0.0033 0.0016 'International Tables Vol C Tables 4.2.6.8 and 6.1.1.4'
H H 0.0000 0.0000 'International Tables Vol C Tables 4.2.6.8 and 6.1.1.4'
N N 0.0061 0.0033 'International Tables Vol C Tables 4.2.6.8 and 6.1.1.4'
P P 0.1023 0.0942 'International Tables Vol C Tables 4.2.6.8 and 6.1.1.4'
Cl Cl 0.1484 0.1585 'International Tables Vol C Tables 4.2.6.8 and 6.1.1.4'
Ru Ru -1.2594 0.8363 'International Tables Vol C Tables 4.2.6.8 and 6.1.1.4'

loop_
_geom_angle_atom_site_label_1
_geom_angle_atom_site_label_2
_geom_angle_atom_site_label_3
_geom_angle
N1 Ru1 N2 39.66(6)
N1 Ru1 P4 96.17(7)
N2 Ru1 P4 97.50(7)
N1 Ru1 P1 153.08(4)
N2 Ru1 P1 113.45(6)
P4 Ru1 P1 84.94(4)
N1 Ru1 P2 108.36(6)
N2 Ru1 P2 148.02(4)
P4 Ru1 P2 84.28(5)
P1 Ru1 P2 98.53(5)
N1 Ru1 Cl1 82.62(7)
N2 Ru1 Cl1 79.42(7)
P4 Ru1 Cl1 176.435(14)
P1 Ru1 Cl1 94.62(4)
P2 Ru1 Cl1 99.28(5)
C7 P1 C5 101.11(7)
C7 P1 C2 104.58(8)
C5 P1 C2 102.21(7)
C7 P1 Ru1 109.01(5)
C5 P1 Ru1 124.12(6)
C2 P1 Ru1 113.64(7)
N2 N1 Ru1 70.48(8)
C15 P2 C10 100.87(8)
C15 P2 C13 103.62(8)
C10 P2 C13 102.98(7)
C15 P2 Ru1 109.60(6)
C10 P2 Ru1 123.24(5)
C13 P2 Ru1 114.20(7)
N1 N2 Ru1 69.86(8)
C3 C2 C1 108.84(14)
C3 C2 P1 114.03(11)
C1 C2 P1 111.09(11)
C18 P3 C21 101.33(10)
C18 P3 C23 101.28(10)
C21 P3 C23 102.61(9)
C16 P4 C24 104.70(8)
C16 P4 C8 103.66(9)
C24 P4 C8 103.10(8)
C16 P4 Ru1 110.60(7)
C24 P4 Ru1 121.23(6)
C8 P4 Ru1 111.89(7)
C4 C5 C6 110.18(13)
C4 C5 P1 112.91(11)
C6 C5 P1 114.08(11)
C8 C7 P1 110.90(10)
C7 C8 P4 111.90(11)
C9 C10 C11 110.82(14)
C9 C10 P2 111.96(12)
C11 C10 P2 115.28(11)
C12 C13 C14 109.28(14)
C12 C13 P2 112.29(12)
C14 C13 P2 113.29(11)
C16 C15 P2 110.55(11)
C15 C16 P4 107.94(11)
C19 C18 C17 111.6(3)
C19 C18 P3 109.39(18)
C17 C18 P3 116.43(16)
C20 C21 C22 110.4(2)
C20 C21 P3 110.77(13)
C22 C21 P3 109.68(16)
C24 C23 P3 112.80(12)
C23 C24 P4 115.44(11)

loop_
_geom_bond_atom_site_label_1
_geom_bond_atom_site_label_2
_geom_bond_distance
Ru1 N1 2.1242(18)
Ru1 N2 2.1324(18)
Ru1 P4 2.2455(14)
Ru1 P1 2.2853(13)
Ru1 P2 2.2926(13)
Ru1 Cl1 2.5032(16)
P1 C7 1.849(2)
P1 C5 1.872(2)
P1 C2 1.8733(19)
N1 N2 1.444(2)
C1 C2 1.534(2)
P2 C15 1.859(2)
P2 C10 1.861(2)
P2 C13 1.873(2)
C2 C3 1.534(2)
P3 C18 1.858(3)
P3 C21 1.863(2)
P3 C23 1.868(2)
P4 C16 1.8382(19)
P4 C24 1.840(2)
P4 C8 1.8565(18)
C4 C5 1.536(2)
C5 C6 1.538(2)
C7 C8 1.536(2)
C9 C10 1.535(3)
C10 C11 1.538(2)
C12 C13 1.532(3)
C13 C14 1.536(3)
C15 C16 1.540(2)
C17 C18 1.534(4)
C18 C19 1.521(4)
C20 C21 1.524(3)
C21 C22 1.535(3)
C23 C24 1.542(2)
